data_7047801
loop_
_publ_author_name
'Pringouri, Konstantina'
'Anwar, Muhammad U.'
'Mansour, Liz'
'Doupnik, Nathan'
'Beldjoudi, Yassine'
'Gavey, Emma L.'
'Pilkington, Melanie'
'Rawson, Jeremy M.'

_publ_section_title
;
 A novel bis-1,2,4-benzothiadiazine pincer ligand: synthesis,
 characterization and first row transition metal complexes.
;
_journal_issue 44
_journal_name_full 'Dalton transactions (Cambridge, England : 2003)'
_journal_page_first 15725
_journal_page_last 15736
_journal_paper_doi 10.1039/c8dt03346c
_journal_volume 47
_journal_year 2018
_chemical_formula_moiety '2(C19 H13 N5 S2 Zn0.5), 2(C F3 O3 S), C H4 O'
_chemical_formula_sum 'C41 H30 F6 N10 O7 S6 Zn'
_chemical_formula_weight 1146.48
_space_group_crystal_system monoclinic
_space_group_IT_number 15
_space_group_name_Hall '-C 2yc'
_space_group_name_H-M_alt 'C 1 2/c 1'
_symmetry_space_group_name_Hall '-C 2yc'
_symmetry_space_group_name_H-M 'C 1 2/c 1'
_atom_sites_solution_hydrogens geom
_atom_sites_solution_primary dual
_audit_creation_date 2018-02-20
_audit_creation_method
;
Olex2 1.2
(compiled 2017.08.10 svn.r3458 for OlexSys, GUI svn.r5381)
;
_audit_update_record
;
2018-06-20 deposited with the CCDC.
2018-10-04 downloaded from the CCDC.
;
_cell_angle_alpha 90
_cell_angle_beta 103.9985(10)
_cell_angle_gamma 90
_cell_formula_units_Z 8
_cell_length_a 27.6103(9)
_cell_length_b 11.4305(4)
_cell_length_c 29.8443(8)
_cell_measurement_reflns_used 9783
_cell_measurement_temperature 173(2)
_cell_measurement_theta_max 26.34
_cell_measurement_theta_min 2.89
_cell_volume 9139.1(5)
_computing_cell_refinement 'Bruker SAINT'
_computing_data_collection 'Bruker APEX2'
_computing_data_reduction 'Bruker SAINT'
_computing_molecular_graphics 'Olex2 (Dolomanov et al., 2009)'
_computing_publication_material 'Olex2 (Dolomanov et al., 2009)'
_computing_structure_refinement 'XL (Sheldrick, 2008)'
_computing_structure_solution 'ShelXT (Sheldrick, 2015)'
_diffrn_ambient_temperature 173.19
_diffrn_measured_fraction_theta_full 0.999
_diffrn_measured_fraction_theta_max 0.998
_diffrn_measurement_device_type 'Bruker APEX-II CCD with Photon detector'
_diffrn_measurement_method 'phi and omega scans'
_diffrn_radiation_type MoK\a
_diffrn_radiation_wavelength 0.71073
_diffrn_reflns_av_R_equivalents 0.0526
_diffrn_reflns_av_unetI/netI 0.0228
_diffrn_reflns_Laue_measured_fraction_full 0.999
_diffrn_reflns_Laue_measured_fraction_max 0.998
_diffrn_reflns_limit_h_max 34
_diffrn_reflns_limit_h_min -34
_diffrn_reflns_limit_k_max 14
_diffrn_reflns_limit_k_min -14
_diffrn_reflns_limit_l_max 36
_diffrn_reflns_limit_l_min -37
_diffrn_reflns_number 110527
_diffrn_reflns_point_group_measured_fraction_full 0.999
_diffrn_reflns_point_group_measured_fraction_max 0.998
_diffrn_reflns_theta_full 25.242
_diffrn_reflns_theta_max 26.403
_diffrn_reflns_theta_min 2.846
_exptl_absorpt_coefficient_mu 0.899
_exptl_absorpt_correction_T_max 0.745
_exptl_absorpt_correction_T_min 0.683
_exptl_absorpt_correction_type multi-scan
_exptl_absorpt_process_details sadabs
_exptl_crystal_colour red
_exptl_crystal_colour_primary red
_exptl_crystal_density_diffrn 1.666
_exptl_crystal_description plate
_exptl_crystal_F_000 4656
_exptl_crystal_size_max 0.23
_exptl_crystal_size_mid 0.11
_exptl_crystal_size_min 0.06
_refine_diff_density_max 1.573
_refine_diff_density_min -1.267
_refine_diff_density_rms 0.081
_refine_ls_extinction_method none
_refine_ls_goodness_of_fit_ref 1.159
_refine_ls_hydrogen_treatment constr
_refine_ls_matrix_type full
_refine_ls_number_parameters 687
_refine_ls_number_reflns 9368
_refine_ls_number_restraints 66
_refine_ls_restrained_S_all 1.160
_refine_ls_R_factor_all 0.0672
_refine_ls_R_factor_gt 0.0541
_refine_ls_shift/su_max 0.000
_refine_ls_shift/su_mean 0.000
_refine_ls_structure_factor_coef Fsqd
_refine_ls_weighting_details 'w=1/[\s^2^(Fo^2^)+(0.0161P)^2^+65.7495P] where P=(Fo^2^+2Fc^2^)/3'
_refine_ls_weighting_scheme calc
_refine_ls_wR_factor_gt 0.1127
_refine_ls_wR_factor_ref 0.1182
_reflns_Friedel_coverage 0.000
_reflns_number_gt 7843
_reflns_number_total 9368
_reflns_threshold_expression 'I > 2\s(I)'
_cod_data_source_file c8dt03346c2.cif
_cod_data_source_block Compound6
_cod_depositor_comments 'Adding full bibliography for 7047794--7047802.cif.'
_cod_database_code 7047801
_shelx_shelxl_version_number 2014/7
_shelx_space_group_comment
;
The symmetry employed for this shelxl refinement is uniquely defined
by the following loop, which should always be used as a source of
symmetry information in preference to the above space-group names.
They are only intended as comments.
;
_shelx_estimated_absorpt_t_max 0.948
_shelx_estimated_absorpt_t_min 0.820
_olex2_refinement_description
;
1. Fixed Uiso
 At 1.2 times of:
  All C(H) groups, All N(H) groups
 At 1.5 times of:
  All C(H,H,H) groups, All O(H) groups
2. Restrained distances
 S11-O11 = S11-O12 = S11-O13
 1.46241 with sigma of 0.01
 O11-O12 = O11-O13 = O12-O13
 2.388116 with sigma of 0.02
 C0AA-F11 = C0AA-F12 = C0AA-F13
 1.31517 with sigma of 0.01
 F11-F12 = F11-F13 = F12-F13
 2.147673 with sigma of 0.02
 S21-O21A = S21-O21B = S21-O21C
 1.46241 with sigma of 0.01
 O21A-O21B = O21A-O21C = O21B-O21C
 2.388116 with sigma of 0.02
 S22-O22A = S22-O22B = S22-O22C
 1.46241 with sigma of 0.01
 O22A-O22B = O22A-O22C = O22B-O22C
 2.388116 with sigma of 0.02
 C21S-F21A = C21S-F21B = C21S-F21C
 1.31517 with sigma of 0.01
 C22S-F22A = C22S-F22B = C22S-F22C
 1.31517 with sigma of 0.01
 F21A-F21B = F21A-F21C = F21B-F21C
 2.147673 with sigma of 0.02
 F22A-F22B = F22A-F22C = F22B-F22C
 2.147673 with sigma of 0.02
3. Rigid bond restraints
 F22A, F22B, F22C, C22S, C22S, C22S, F21A, F21B, F21C, C21S, C21S, C21S
 with sigma for 1-2 distances of 0.01 and sigma for 1-3 distances of 0.01
 S22, S22, S22, O22A, O22B, O22C, S21, S21, S21, O21A, O21B, O21C
 with sigma for 1-2 distances of 0.01 and sigma for 1-3 distances of 0.01
4. Uiso/Uaniso restraints and constraints
S22 \\sim S21: within 2A with sigma of 0.04 and sigma for terminal atoms of 0.08
C22S \\sim C21S: within 2A with sigma of 0.04 and sigma for terminal atoms of
0.08
Uanis(O21A) = Uanis(O21B) = Uanis(O21C) = Uanis(O22A) = Uanis(O22B) =
Uanis(O22C)
5. Others
 1(DFIX)=1(DFIX)=1(DFIX)=FVAR(1)
 1(DFIX)=1(DFIX)=1(DFIX)=1.633*FVAR(2)
 1(DFIX)=1(DFIX)=1(DFIX)=FVAR(2)
 1(DFIX)=1(DFIX)=1(DFIX)=1.633*FVAR(3)
 Fixed Sof: S22(0.5) F22A(0.5) F22B(0.5) F22C(0.5) O22A(0.5) O22B(0.5)
 O22C(0.5) C22S(0.5) S21(0.5) F21A(0.5) F21B(0.5) F21C(0.5) O21A(0.5) O21B(0.5)
 O21C(0.5) C21S(0.5)
6.a Aromatic/amide H refined with riding coordinates:
 N2(H2A), N5(H5A), C2(H2), C3(H3), C4(H4), C5(H5), C9(H9), C10(H10), C11(H11),
 C15(H15), C16(H16), C17(H17), C18(H18), N7(H7A), N10(H10A), C21(H21), C22(H22),
  C23(H23), C24(H24), C28(H28), C29(H29), C30(H30), C34(H34), C35(H35),
 C36(H36), C37(H37)
6.b Idealised Me refined as rotating group:
 C1S(H1SA,H1SB,H1SC)
6.c Idealised tetrahedral OH refined as rotating group:
 O1S(H1S)
;
_olex2_submission_special_instructions 'No special instructions were received'

loop_
_space_group_symop_operation_xyz
'x, y, z'
'-x, y, -z+1/2'
'x+1/2, y+1/2, z'
'-x+1/2, y+1/2, -z+1/2'
'-x, -y, -z'
'x, -y, z-1/2'
'-x+1/2, -y+1/2, -z'
'x+1/2, -y+1/2, z-1/2'

loop_
_atom_site_label
_atom_site_type_symbol
_atom_site_fract_x
_atom_site_fract_y
_atom_site_fract_z
_atom_site_U_iso_or_equiv
_atom_site_adp_type
_atom_site_occupancy
_atom_site_site_symmetry_order
_atom_site_calc_flag
_atom_site_refinement_flags_posn
_atom_site_refinement_flags_adp
_atom_site_refinement_flags_occupancy
_atom_site_disorder_assembly
_atom_site_disorder_group
Zn1 Zn 0.0000 0.77929(5) 0.2500 0.02268(14) Uani 1 2 d S T P . .
S1 S 0.06097(4) 0.96457(9) 0.19483(3) 0.0317(2) Uani 1 1 d . . . . .
S2 S 0.02872(3) 0.61252(9) 0.16116(3) 0.0295(2) Uani 1 1 d . . . . .
N1 N 0.00637(11) 0.8945(3) 0.19412(10) 0.0244(6) Uani 1 1 d . . . . .
N2 N -0.02511(12) 0.9063(3) 0.11329(11) 0.0314(7) Uani 1 1 d . . . . .
H2A H -0.0529 0.9084 0.0914 0.038 Uiso 1 1 calc R . . . .
N3 N -0.06904(11) 0.7736(3) 0.20465(10) 0.0233(6) Uani 1 1 d . . . . .
N4 N 0.04825(11) 0.6658(3) 0.21610(10) 0.0242(6) Uani 1 1 d . . . . .
N5 N 0.13316(13) 0.6594(5) 0.21441(12) 0.0646(15) Uani 1 1 d . . . . .
H5A H 0.1631 0.6468 0.2322 0.078 Uiso 1 1 calc R . . . .
C1 C 0.06332(15) 0.9571(4) 0.13622(14) 0.0318(9) Uani 1 1 d . . . . .
C2 C 0.10822(16) 0.9803(4) 0.12459(17) 0.0415(11) Uani 1 1 d . . . . .
H2 H 0.1379 0.9921 0.1481 0.050 Uiso 1 1 calc R . . . .
C3 C 0.10931(18) 0.9859(5) 0.07827(18) 0.0516(13) Uani 1 1 d . . . . .
H3 H 0.1395 1.0053 0.0700 0.062 Uiso 1 1 calc R . . . .
C4 C 0.06694(19) 0.9637(5) 0.04446(17) 0.0508(12) Uani 1 1 d . . . . .
H4 H 0.0679 0.9679 0.0129 0.061 Uiso 1 1 calc R . . . .
C5 C 0.02252(17) 0.9350(4) 0.05611(15) 0.0419(11) Uani 1 1 d . . . . .
H5 H -0.0064 0.9164 0.0326 0.050 Uiso 1 1 calc R . . . .
C6 C 0.02058(15) 0.9337(4) 0.10196(14) 0.0316(9) Uani 1 1 d . . . . .
C7 C -0.02747(13) 0.8768(3) 0.15665(12) 0.0238(7) Uani 1 1 d . . . . .
C8 C -0.07412(13) 0.8191(3) 0.16277(12) 0.0235(7) Uani 1 1 d . . . . .
C9 C -0.11961(14) 0.8150(4) 0.12980(13) 0.0297(8) Uani 1 1 d . . . . .
H9 H -0.1230 0.8472 0.0998 0.036 Uiso 1 1 calc R . . . .
C10 C -0.15954(15) 0.7625(4) 0.14234(14) 0.0342(9) Uani 1 1 d . . . . .
H10 H -0.1909 0.7578 0.1206 0.041 Uiso 1 1 calc R . . . .
C11 C -0.15417(14) 0.7166(4) 0.18635(14) 0.0392(10) Uani 1 1 d . . . . .
H11 H -0.1815 0.6811 0.1952 0.047 Uiso 1 1 calc R . . . .
C12 C -0.10789(14) 0.7240(4) 0.21685(13) 0.0311(9) Uani 1 1 d . . . . .
C13 C 0.09490(14) 0.6801(4) 0.23467(13) 0.0305(9) Uani 1 1 d . . . . .
C14 C 0.12696(14) 0.6571(4) 0.16621(14) 0.0339(9) Uani 1 1 d . . . . .
C15 C 0.16823(15) 0.6731(4) 0.14774(15) 0.0401(10) Uani 1 1 d . . . . .
H15 H 0.2005 0.6846 0.1675 0.048 Uiso 1 1 calc R . . . .
C16 C 0.16172(16) 0.6721(4) 0.10056(15) 0.0415(10) Uani 1 1 d . . . . .
H16 H 0.1898 0.6805 0.0877 0.050 Uiso 1 1 calc R . . . .
C17 C 0.11490(18) 0.6591(5) 0.07181(16) 0.0526(13) Uani 1 1 d . . . . .
H17 H 0.1108 0.6594 0.0393 0.063 Uiso 1 1 calc R . . . .
C18 C 0.07383(16) 0.6457(4) 0.09008(15) 0.0410(10) Uani 1 1 d . . . . .
H18 H 0.0414 0.6392 0.0702 0.049 Uiso 1 1 calc R . . . .
C19 C 0.08019(14) 0.6418(3) 0.13734(13) 0.0261(8) Uani 1 1 d . . . . .
Zn2 Zn 0.0000 0.29458(5) 0.2500 0.02232(14) Uani 1 2 d S T P . .
S3 S -0.09336(4) 0.11711(9) 0.18799(3) 0.0311(2) Uani 1 1 d . . . . .
S4 S -0.07639(3) 0.46869(9) 0.16075(3) 0.0278(2) Uani 1 1 d . . . . .
N6 N -0.03723(11) 0.1836(3) 0.19112(10) 0.0224(6) Uani 1 1 d . . . . .
N7 N -0.04545(11) 0.1827(3) 0.11030(11) 0.0317(8) Uani 1 1 d . . . . .
H7A H -0.0282 0.1847 0.0891 0.038 Uiso 1 1 calc R . . . .
N8 N 0.04562(10) 0.3030(3) 0.20500(10) 0.0225(6) Uani 1 1 d . . . . .
N9 N -0.06686(10) 0.4115(3) 0.21513(10) 0.0218(6) Uani 1 1 d . . . . .
N10 N -0.15247(13) 0.4170(5) 0.21429(13) 0.0716(17) Uani 1 1 d . . . . .
H10A H -0.1729 0.4254 0.2325 0.086 Uiso 1 1 calc R . . . .
C20 C -0.12399(15) 0.1309(3) 0.12870(14) 0.0309(9) Uani 1 1 d . . . . .
C21 C -0.17481(16) 0.1095(4) 0.11459(18) 0.0472(12) Uani 1 1 d . . . . .
H21 H -0.1935 0.0931 0.1367 0.057 Uiso 1 1 calc R . . . .
C22 C -0.19830(18) 0.1122(6) 0.0678(2) 0.0633(16) Uani 1 1 d . . . . .
H22 H -0.2330 0.0960 0.0579 0.076 Uiso 1 1 calc R . . . .
C23 C -0.17169(19) 0.1381(6) 0.03584(18) 0.0613(15) Uani 1 1 d . . . . .
H23 H -0.1879 0.1397 0.0039 0.074 Uiso 1 1 calc R . . . .
C24 C -0.12113(16) 0.1619(4) 0.05003(15) 0.0435(11) Uani 1 1 d . . . . .
H24 H -0.1029 0.1815 0.0279 0.052 Uiso 1 1 calc R . . . .
C25 C -0.09718(14) 0.1572(4) 0.09626(14) 0.0299(9) Uani 1 1 d . . . . .
C26 C -0.02140(13) 0.2042(3) 0.15457(12) 0.0237(7) Uani 1 1 d . . . . .
C27 C 0.02933(13) 0.2580(3) 0.16285(12) 0.0204(7) Uani 1 1 d . . . . .
C28 C 0.05821(14) 0.2614(3) 0.13082(13) 0.0287(8) Uani 1 1 d . . . . .
H28 H 0.0465 0.2282 0.1010 0.034 Uiso 1 1 calc R . . . .
C29 C 0.10452(15) 0.3145(4) 0.14358(14) 0.0366(10) Uani 1 1 d . . . . .
H29 H 0.1249 0.3192 0.1221 0.044 Uiso 1 1 calc R . . . .
C30 C 0.12137(14) 0.3607(4) 0.18723(15) 0.0405(11) Uani 1 1 d . . . . .
H30 H 0.1531 0.3975 0.1962 0.049 Uiso 1 1 calc R . . . .
C31 C 0.09077(13) 0.3521(4) 0.21785(14) 0.0294(8) Uani 1 1 d . . . . .
C32 C -0.10334(13) 0.3967(4) 0.23407(14) 0.0323(9) Uani 1 1 d . . . . .
C33 C -0.17231(14) 0.4252(4) 0.16638(14) 0.0337(9) Uani 1 1 d . . . . .
C34 C -0.22322(15) 0.4125(4) 0.14837(16) 0.0408(11) Uani 1 1 d . . . . .
H34 H -0.2446 0.3970 0.1683 0.049 Uiso 1 1 calc R . . . .
C35 C -0.24267(16) 0.4224(5) 0.10154(17) 0.0473(12) Uani 1 1 d . . . . .
H35 H -0.2776 0.4152 0.0891 0.057 Uiso 1 1 calc R . . . .
C36 C -0.21151(18) 0.4426(6) 0.07273(17) 0.0589(15) Uani 1 1 d . . . . .
H36 H -0.2250 0.4495 0.0404 0.071 Uiso 1 1 calc R . . . .
C37 C -0.16041(16) 0.4530(5) 0.09065(15) 0.0450(11) Uani 1 1 d . . . . .
H37 H -0.1390 0.4655 0.0705 0.054 Uiso 1 1 calc R . . . .
C38 C -0.14082(13) 0.4452(3) 0.13733(13) 0.0259(8) Uani 1 1 d . . . . .
S22 S -0.28133(10) 0.6011(3) 0.24274(11) 0.0272(6) Uani 0.5 1 d D U . A 2
F22A F -0.33349(19) 0.4556(4) 0.2797(2) 0.0501(14) Uani 0.5 1 d D U . A 2
F22B F -0.2551(2) 0.4361(6) 0.3046(2) 0.0668(17) Uani 0.5 1 d D U . A 2
F22C F -0.2912(3) 0.3777(7) 0.2363(3) 0.062(3) Uani 0.5 1 d D U . A 2
O22A O -0.2858(5) 0.6862(11) 0.2777(4) 0.0398(7) Uani 0.5 1 d D U . A 2
O22B O -0.23130(19) 0.5899(6) 0.2359(2) 0.0398(7) Uani 0.5 1 d D U . A 2
O22C O -0.3204(2) 0.6079(6) 0.20098(19) 0.0398(7) Uani 0.5 1 d D U . A 2
C22S C -0.2906(3) 0.4596(11) 0.2674(3) 0.036(3) Uani 0.5 1 d D U . A 2
S21 S -0.27678(10) 0.4817(3) 0.26332(10) 0.0248(6) Uani 0.5 1 d D U . B 1
F21A F -0.34812(16) 0.6285(4) 0.22752(17) 0.0392(11) Uani 0.5 1 d D U . B 1
F21B F -0.2842(2) 0.6431(5) 0.20012(19) 0.0530(14) Uani 0.5 1 d D U . B 1
F21C F -0.2816(4) 0.7066(7) 0.2683(3) 0.063(3) Uani 0.5 1 d D U . B 1
O21A O -0.2917(2) 0.4790(6) 0.30613(19) 0.0398(7) Uani 0.5 1 d D U . B 1
O21B O -0.3018(4) 0.3972(11) 0.2292(4) 0.0398(7) Uani 0.5 1 d D U . B 1
O21C O -0.22364(19) 0.4906(5) 0.2679(2) 0.0398(7) Uani 0.5 1 d D U . B 1
C21S C -0.2988(3) 0.6234(10) 0.2383(3) 0.031(3) Uani 0.5 1 d D U . B 1
S11 S 0.40323(5) 0.21981(15) 0.01312(4) 0.0594(4) Uani 1 1 d D . . . .
F11 F 0.32063(15) 0.2582(5) -0.04757(13) 0.1120(17) Uani 1 1 d D . . . .
F12 F 0.32948(16) 0.0798(4) -0.02439(16) 0.1144(17) Uani 1 1 d D . . . .
F13 F 0.31195(13) 0.2114(4) 0.01950(13) 0.0949(13) Uani 1 1 d D . . . .
O11 O 0.41669(16) 0.1355(4) 0.04976(14) 0.0803(13) Uani 1 1 d D . . . .
O12 O 0.42563(15) 0.1991(5) -0.02531(13) 0.0841(15) Uani 1 1 d D . . . .
O13 O 0.40437(15) 0.3401(3) 0.02835(11) 0.0676(12) Uani 1 1 d D . . . .
C0AA C 0.3379(2) 0.1913(6) -0.01138(19) 0.075(2) Uani 1 1 d D . . . .
O1S O 0.52156(15) 0.2071(4) -0.03347(13) 0.0682(11) Uani 1 1 d . . . . .
H1S H 0.4950 0.2095 -0.0245 0.102 Uiso 1 1 calc GR . . . .
C1S C 0.5311(2) 0.0991(5) -0.04260(18) 0.0589(14) Uani 1 1 d . . . . .
H1SA H 0.5564 0.0980 -0.0606 0.088 Uiso 1 1 calc GR . . . .
H1SB H 0.5005 0.0618 -0.0604 0.088 Uiso 1 1 calc GR . . . .
H1SC H 0.5435 0.0563 -0.0136 0.088 Uiso 1 1 calc GR . . . .

loop_
_atom_site_aniso_label
_atom_site_aniso_U_11
_atom_site_aniso_U_22
_atom_site_aniso_U_33
_atom_site_aniso_U_23
_atom_site_aniso_U_13
_atom_site_aniso_U_12
Zn1 0.0184(3) 0.0251(3) 0.0249(3) 0.000 0.0060(2) 0.000
S1 0.0274(5) 0.0321(5) 0.0347(5) 0.0021(4) 0.0061(4) -0.0080(4)
S2 0.0205(4) 0.0346(5) 0.0337(5) -0.0091(4) 0.0069(4) -0.0034(4)
N1 0.0224(15) 0.0227(16) 0.0287(16) -0.0007(13) 0.0075(13) -0.0019(12)
N2 0.0271(17) 0.0391(19) 0.0275(17) 0.0065(15) 0.0053(13) -0.0071(15)
N3 0.0213(15) 0.0251(16) 0.0248(15) -0.0018(13) 0.0083(12) -0.0015(12)
N4 0.0235(15) 0.0236(16) 0.0274(16) -0.0014(13) 0.0095(13) 0.0008(12)
N5 0.0177(17) 0.147(5) 0.0267(19) -0.024(2) 0.0012(14) 0.022(2)
C1 0.033(2) 0.026(2) 0.039(2) 0.0064(17) 0.0134(17) 0.0020(17)
C2 0.031(2) 0.041(3) 0.056(3) 0.012(2) 0.017(2) 0.0071(19)
C3 0.042(3) 0.056(3) 0.068(3) 0.019(3) 0.034(3) 0.012(2)
C4 0.053(3) 0.062(3) 0.045(3) 0.017(2) 0.027(2) 0.012(3)
C5 0.044(2) 0.050(3) 0.035(2) 0.010(2) 0.0156(19) 0.001(2)
C6 0.032(2) 0.030(2) 0.036(2) 0.0076(17) 0.0141(17) -0.0002(17)
C7 0.0271(18) 0.0214(18) 0.0242(18) -0.0010(15) 0.0084(15) 0.0007(15)
C8 0.0241(18) 0.0240(18) 0.0231(18) -0.0026(14) 0.0067(14) 0.0003(14)
C9 0.030(2) 0.035(2) 0.0233(19) -0.0005(16) 0.0045(15) -0.0039(17)
C10 0.026(2) 0.046(3) 0.029(2) 0.0000(18) 0.0032(16) -0.0059(18)
C11 0.0225(19) 0.063(3) 0.033(2) 0.005(2) 0.0084(16) -0.011(2)
C12 0.0254(19) 0.042(2) 0.0262(19) -0.0012(17) 0.0080(15) -0.0072(17)
C13 0.0216(18) 0.040(2) 0.030(2) -0.0047(17) 0.0070(15) 0.0073(16)
C14 0.0220(19) 0.048(3) 0.032(2) -0.0111(19) 0.0088(16) 0.0040(17)
C15 0.025(2) 0.054(3) 0.042(2) -0.014(2) 0.0109(18) -0.0010(19)
C16 0.036(2) 0.051(3) 0.043(3) 0.001(2) 0.0190(19) -0.002(2)
C17 0.045(3) 0.087(4) 0.028(2) 0.007(2) 0.012(2) 0.002(3)
C18 0.033(2) 0.056(3) 0.031(2) -0.001(2) 0.0040(18) -0.001(2)
C19 0.0245(18) 0.0245(19) 0.030(2) -0.0022(15) 0.0075(15) 0.0034(15)
Zn2 0.0225(3) 0.0246(3) 0.0217(3) 0.000 0.0089(2) 0.000
S3 0.0335(5) 0.0304(5) 0.0346(5) -0.0053(4) 0.0184(4) -0.0117(4)
S4 0.0200(4) 0.0331(5) 0.0321(5) 0.0079(4) 0.0097(4) 0.0002(4)
N6 0.0240(15) 0.0187(15) 0.0269(16) -0.0022(12) 0.0106(12) -0.0024(12)
N7 0.0244(16) 0.050(2) 0.0233(16) -0.0125(15) 0.0112(13) -0.0126(15)
N8 0.0184(14) 0.0255(16) 0.0243(15) 0.0005(13) 0.0064(12) 0.0009(12)
N9 0.0181(14) 0.0222(15) 0.0262(16) 0.0013(12) 0.0073(12) -0.0008(12)
N10 0.0189(18) 0.161(5) 0.039(2) 0.046(3) 0.0146(16) 0.026(2)
C20 0.030(2) 0.026(2) 0.038(2) -0.0083(17) 0.0124(17) -0.0044(16)
C21 0.027(2) 0.055(3) 0.062(3) 0.003(2) 0.015(2) -0.008(2)
C22 0.027(2) 0.090(4) 0.068(4) -0.004(3) 0.002(2) -0.016(3)
C23 0.039(3) 0.094(4) 0.044(3) -0.012(3) -0.005(2) -0.012(3)
C24 0.035(2) 0.062(3) 0.034(2) -0.011(2) 0.0087(19) -0.010(2)
C25 0.0251(19) 0.033(2) 0.033(2) -0.0131(17) 0.0088(16) -0.0063(16)
C26 0.0260(18) 0.0209(18) 0.0265(18) -0.0028(15) 0.0108(15) -0.0012(15)
C27 0.0223(17) 0.0150(16) 0.0242(18) -0.0004(13) 0.0063(14) 0.0012(13)
C28 0.0269(19) 0.034(2) 0.0266(19) -0.0017(16) 0.0090(15) -0.0026(16)
C29 0.026(2) 0.053(3) 0.035(2) -0.006(2) 0.0153(17) -0.0047(19)
C30 0.0187(19) 0.062(3) 0.044(2) -0.018(2) 0.0139(17) -0.0116(19)
C31 0.0169(17) 0.038(2) 0.034(2) -0.0095(17) 0.0081(15) -0.0018(16)
C32 0.0171(17) 0.047(3) 0.033(2) 0.0126(19) 0.0076(15) 0.0071(17)
C33 0.0177(18) 0.047(2) 0.038(2) 0.0177(19) 0.0084(16) 0.0067(17)
C34 0.023(2) 0.050(3) 0.051(3) 0.019(2) 0.0117(19) 0.0043(19)
C35 0.023(2) 0.067(3) 0.050(3) -0.001(2) 0.0046(19) -0.007(2)
C36 0.036(3) 0.102(5) 0.036(3) -0.006(3) 0.004(2) -0.014(3)
C37 0.031(2) 0.072(3) 0.033(2) 0.001(2) 0.0112(18) -0.006(2)
C38 0.0213(17) 0.0239(19) 0.034(2) 0.0037(16) 0.0093(15) 0.0015(15)
S22 0.0210(13) 0.0259(14) 0.0337(12) -0.0021(10) 0.0046(10) -0.0026(11)
F22A 0.050(3) 0.034(3) 0.081(4) 0.001(3) 0.044(3) -0.006(2)
F22B 0.058(4) 0.063(4) 0.072(4) 0.034(3) 0.002(3) 0.011(3)
F22C 0.074(7) 0.025(4) 0.102(7) -0.020(4) 0.050(5) -0.009(4)
O22A 0.0309(14) 0.0470(17) 0.0418(15) -0.0076(13) 0.0095(12) -0.0009(13)
O22B 0.0309(14) 0.0470(17) 0.0418(15) -0.0076(13) 0.0095(12) -0.0009(13)
O22C 0.0309(14) 0.0470(17) 0.0418(15) -0.0076(13) 0.0095(12) -0.0009(13)
C22S 0.039(7) 0.030(6) 0.046(6) 0.007(4) 0.021(5) 0.007(6)
S21 0.0210(11) 0.0266(14) 0.0282(11) -0.0001(9) 0.0087(9) 0.0031(10)
F21A 0.028(2) 0.034(3) 0.052(3) 0.003(2) 0.001(2) 0.011(2)
F21B 0.053(3) 0.055(3) 0.059(3) 0.025(3) 0.030(3) 0.010(3)
F21C 0.056(5) 0.036(4) 0.087(7) -0.025(5) 0.001(4) -0.003(3)
O21A 0.0309(14) 0.0470(17) 0.0418(15) -0.0076(13) 0.0095(12) -0.0009(13)
O21B 0.0309(14) 0.0470(17) 0.0418(15) -0.0076(13) 0.0095(12) -0.0009(13)
O21C 0.0309(14) 0.0470(17) 0.0418(15) -0.0076(13) 0.0095(12) -0.0009(13)
C21S 0.034(6) 0.023(6) 0.035(5) 0.001(4) 0.007(5) -0.004(5)
S11 0.0489(7) 0.0978(12) 0.0339(6) -0.0051(7) 0.0149(5) -0.0305(7)
F11 0.075(3) 0.181(5) 0.065(2) 0.018(3) -0.010(2) -0.034(3)
F12 0.090(3) 0.133(4) 0.120(4) -0.053(3) 0.024(3) -0.061(3)
F13 0.064(2) 0.140(4) 0.091(3) -0.009(3) 0.039(2) -0.026(2)
O11 0.070(3) 0.108(4) 0.063(3) 0.015(3) 0.016(2) -0.014(3)
O12 0.063(3) 0.144(4) 0.053(2) -0.020(3) 0.029(2) -0.033(3)
O13 0.081(3) 0.086(3) 0.0352(18) -0.0111(19) 0.0137(18) -0.043(2)
C0AA 0.059(4) 0.115(6) 0.052(3) -0.013(4) 0.014(3) -0.040(4)
O1S 0.058(2) 0.101(3) 0.048(2) 0.003(2) 0.0169(18) -0.013(2)
C1S 0.067(4) 0.072(4) 0.043(3) 0.002(3) 0.022(3) 0.002(3)

loop_
_atom_type_symbol
_atom_type_description
_atom_type_scat_dispersion_real
_atom_type_scat_dispersion_imag
_atom_type_scat_source
C C 0.0033 0.0016 'International Tables Vol C Tables 4.2.6.8 and 6.1.1.4'
H H 0.0000 0.0000 'International Tables Vol C Tables 4.2.6.8 and 6.1.1.4'
N N 0.0061 0.0033 'International Tables Vol C Tables 4.2.6.8 and 6.1.1.4'
O O 0.0106 0.0060 'International Tables Vol C Tables 4.2.6.8 and 6.1.1.4'
F F 0.0171 0.0103 'International Tables Vol C Tables 4.2.6.8 and 6.1.1.4'
S S 0.1246 0.1234 'International Tables Vol C Tables 4.2.6.8 and 6.1.1.4'
Zn Zn 0.2839 1.4301 'International Tables Vol C Tables 4.2.6.8 and 6.1.1.4'

loop_
_geom_angle_atom_site_label_1
_geom_angle_atom_site_label_2
_geom_angle_atom_site_label_3
_geom_angle
_geom_angle_site_symmetry_1
_geom_angle_site_symmetry_3
N1 Zn1 N1 105.11(16) 2 .
N1 Zn1 N4 80.69(11) . .
N1 Zn1 N4 80.69(11) 2 2
N1 Zn1 N4 149.13(11) 2 .
N1 Zn1 N4 149.13(11) . 2
N3 Zn1 N1 106.94(11) 2 .
N3 Zn1 N1 75.35(11) . .
N3 Zn1 N1 106.94(11) . 2
N3 Zn1 N1 75.35(11) 2 2
N3 Zn1 N3 176.37(17) 2 .
N3 Zn1 N4 73.98(11) 2 .
N3 Zn1 N4 73.98(11) . 2
N3 Zn1 N4 103.87(11) 2 2
N3 Zn1 N4 103.87(11) . .
N4 Zn1 N4 110.11(15) 2 .
N1 S1 C1 102.08(17) . .
N4 S2 C19 102.74(16) . .
S1 N1 Zn1 120.88(16) . .
C7 N1 Zn1 113.4(2) . .
C7 N1 S1 122.6(3) . .
C6 N2 H2A 118.9 . .
C7 N2 H2A 118.9 . .
C7 N2 C6 122.3(3) . .
C8 N3 Zn1 118.5(2) . .
C8 N3 C12 120.8(3) . .
C12 N3 Zn1 120.7(2) . .
S2 N4 Zn1 123.31(16) . .
C13 N4 Zn1 111.8(2) . .
C13 N4 S2 120.7(3) . .
C13 N5 H5A 118.6 . .
C13 N5 C14 122.9(3) . .
C14 N5 H5A 118.6 . .
C2 C1 S1 119.1(3) . .
C6 C1 S1 120.7(3) . .
C6 C1 C2 120.2(4) . .
C1 C2 H2 120.3 . .
C1 C2 C3 119.4(4) . .
C3 C2 H2 120.3 . .
C2 C3 H3 119.9 . .
C4 C3 C2 120.2(4) . .
C4 C3 H3 119.9 . .
C3 C4 H4 119.8 . .
C3 C4 C5 120.4(4) . .
C5 C4 H4 119.8 . .
C4 C5 H5 120.1 . .
C6 C5 C4 119.8(4) . .
C6 C5 H5 120.1 . .
C1 C6 N2 120.9(4) . .
C5 C6 N2 119.2(4) . .
C5 C6 C1 119.8(4) . .
N1 C7 N2 126.8(3) . .
N1 C7 C8 115.3(3) . .
N2 C7 C8 117.9(3) . .
N3 C8 C7 112.9(3) . .
N3 C8 C9 121.5(3) . .
C9 C8 C7 125.6(3) . .
C8 C9 H9 121.2 . .
C10 C9 C8 117.6(4) . .
C10 C9 H9 121.2 . .
C9 C10 H10 119.7 . .
C9 C10 C11 120.7(4) . .
C11 C10 H10 119.7 . .
C10 C11 H11 121.0 . .
C12 C11 C10 118.1(4) . .
C12 C11 H11 121.0 . .
N3 C12 C11 121.4(4) . .
N3 C12 C13 112.7(3) . 2
C11 C12 C13 125.9(3) . 2
N4 C13 N5 126.3(4) . .
N4 C13 C12 116.3(3) . 2
N5 C13 C12 117.4(3) . 2
C15 C14 N5 119.6(4) . .
C19 C14 N5 120.3(3) . .
C19 C14 C15 120.1(4) . .
C14 C15 H15 120.4 . .
C16 C15 C14 119.2(4) . .
C16 C15 H15 120.4 . .
C15 C16 H16 119.7 . .
C15 C16 C17 120.6(4) . .
C17 C16 H16 119.7 . .
C16 C17 H17 119.9 . .
C16 C17 C18 120.2(4) . .
C18 C17 H17 119.9 . .
C17 C18 H18 120.2 . .
C19 C18 C17 119.6(4) . .
C19 C18 H18 120.2 . .
C14 C19 S2 119.7(3) . .
C14 C19 C18 120.2(4) . .
C18 C19 S2 120.1(3) . .
N6 Zn2 N6 109.91(16) . 2
N6 Zn2 N9 78.85(11) 2 2
N6 Zn2 N9 148.99(10) . 2
N6 Zn2 N9 149.00(10) 2 .
N6 Zn2 N9 78.85(11) . .
N8 Zn2 N6 107.82(11) 2 .
N8 Zn2 N6 75.39(11) . .
N8 Zn2 N6 107.82(11) . 2
N8 Zn2 N6 75.39(11) 2 2
N8 Zn2 N8 174.64(17) . 2
N8 Zn2 N9 103.17(11) 2 2
N8 Zn2 N9 103.16(11) . .
N8 Zn2 N9 73.63(11) . 2
N8 Zn2 N9 73.63(11) 2 .
N9 Zn2 N9 109.38(15) 2 .
N6 S3 C20 102.84(17) . .
N9 S4 C38 103.08(16) . .
S3 N6 Zn2 122.72(15) . .
C26 N6 Zn2 112.3(2) . .
C26 N6 S3 121.5(3) . .
C25 N7 H7A 118.4 . .
C26 N7 H7A 118.4 . .
C26 N7 C25 123.3(3) . .
C27 N8 Zn2 118.6(2) . .
C27 N8 C31 120.8(3) . .
C31 N8 Zn2 120.6(2) . .
S4 N9 Zn2 124.82(15) . .
C32 N9 Zn2 110.6(2) . .
C32 N9 S4 120.9(3) . .
C32 N10 H10A 118.2 . .
C32 N10 C33 123.7(3) . .
C33 N10 H10A 118.2 . .
C21 C20 S3 119.4(3) . .
C21 C20 C25 119.9(4) . .
C25 C20 S3 120.6(3) . .
C20 C21 H21 120.2 . .
C20 C21 C22 119.5(4) . .
C22 C21 H21 120.2 . .
C21 C22 H22 119.8 . .
C23 C22 C21 120.4(4) . .
C23 C22 H22 119.8 . .
C22 C23 H23 120.0 . .
C22 C23 C24 120.1(5) . .
C24 C23 H23 120.0 . .
C23 C24 H24 119.9 . .
C25 C24 C23 120.2(4) . .
C25 C24 H24 119.9 . .
C20 C25 N7 120.5(3) . .
C24 C25 N7 119.5(4) . .
C24 C25 C20 119.9(4) . .
N6 C26 N7 127.4(3) . .
N6 C26 C27 115.5(3) . .
N7 C26 C27 117.1(3) . .
N8 C27 C26 113.8(3) . .
N8 C27 C28 121.4(3) . .
C28 C27 C26 124.7(3) . .
C27 C28 H28 121.0 . .
C29 C28 C27 118.0(4) . .
C29 C28 H28 121.0 . .
C28 C29 H29 119.8 . .
C30 C29 C28 120.4(4) . .
C30 C29 H29 119.8 . .
C29 C30 H30 120.8 . .
C29 C30 C31 118.3(4) . .
C31 C30 H30 120.8 . .
N8 C31 C30 121.0(4) . .
N8 C31 C32 114.0(3) . 2
C30 C31 C32 125.1(3) . 2
N9 C32 N10 126.4(4) . .
N9 C32 C31 116.6(3) . 2
N10 C32 C31 117.0(3) . 2
C34 C33 N10 119.8(4) . .
C34 C33 C38 120.3(4) . .
C38 C33 N10 119.9(3) . .
C33 C34 H34 120.1 . .
C35 C34 C33 119.7(4) . .
C35 C34 H34 120.1 . .
C34 C35 H35 120.0 . .
C36 C35 C34 120.0(4) . .
C36 C35 H35 120.0 . .
C35 C36 H36 119.8 . .
C35 C36 C37 120.3(4) . .
C37 C36 H36 119.8 . .
C36 C37 H37 120.0 . .
C38 C37 C36 120.1(4) . .
C38 C37 H37 120.0 . .
C33 C38 S4 120.1(3) . .
C37 C38 S4 120.3(3) . .
C37 C38 C33 119.5(4) . .
O22A S22 C22S 105.1(6) . .
O22B S22 O22A 114.1(6) . .
O22B S22 C22S 102.2(4) . .
O22C S22 O22A 114.1(6) . .
O22C S22 O22B 115.1(4) . .
O22C S22 C22S 104.4(4) . .
F22A C22S S22 111.4(8) . .
F22B C22S S22 111.8(7) . .
F22B C22S F22A 106.9(8) . .
F22C C22S S22 109.0(8) . .
F22C C22S F22A 108.3(9) . .
F22C C22S F22B 109.2(10) . .
O21A S21 O21B 114.8(6) . .
O21A S21 O21C 115.0(4) . .
O21A S21 C21S 104.1(4) . .
O21B S21 C21S 104.4(6) . .
O21C S21 O21B 114.4(5) . .
O21C S21 C21S 101.9(4) . .
F21A C21S S21 111.1(7) . .
F21B C21S S21 111.4(7) . .
F21B C21S F21A 107.0(7) . .
F21C C21S S21 109.6(7) . .
F21C C21S F21A 108.4(9) . .
F21C C21S F21B 109.3(9) . .
O11 S11 O12 114.3(3) . .
O11 S11 O13 114.6(3) . .
O11 S11 C0AA 103.7(3) . .
O12 S11 C0AA 103.1(2) . .
O13 S11 O12 115.0(3) . .
O13 S11 C0AA 104.0(3) . .
F11 C0AA S11 110.8(4) . .
F11 C0AA F12 108.3(5) . .
F11 C0AA F13 108.9(5) . .
F12 C0AA S11 112.1(5) . .
F13 C0AA S11 110.1(4) . .
F13 C0AA F12 106.5(5) . .
C1S O1S H1S 109.5 . .
O1S C1S H1SA 109.5 . .
O1S C1S H1SB 109.5 . .
O1S C1S H1SC 109.5 . .
H1SA C1S H1SB 109.5 . .
H1SA C1S H1SC 109.5 . .
H1SB C1S H1SC 109.5 . .

loop_
_geom_bond_atom_site_label_1
_geom_bond_atom_site_label_2
_geom_bond_distance
_geom_bond_site_symmetry_2
Zn1 N1 2.165(3) .
Zn1 N1 2.165(3) 2
Zn1 N3 2.055(3) .
Zn1 N3 2.055(3) 2
Zn1 N4 2.266(3) 2
Zn1 N4 2.266(3) .
S1 N1 1.703(3) .
S1 C1 1.768(4) .
S2 N4 1.709(3) .
S2 C19 1.768(4) .
N1 C7 1.288(5) .
N2 H2A 0.8800 .
N2 C6 1.418(5) .
N2 C7 1.354(5) .
N3 C8 1.329(5) .
N3 C12 1.339(5) .
N4 C13 1.284(5) .
N5 H5A 0.8800 .
N5 C13 1.359(5) .
N5 C14 1.407(5) .
C1 C2 1.391(6) .
C1 C6 1.388(6) .
C2 H2 0.9500 .
C2 C3 1.391(7) .
C3 H3 0.9500 .
C3 C4 1.371(7) .
C4 H4 0.9500 .
C4 C5 1.392(6) .
C5 H5 0.9500 .
C5 C6 1.382(6) .
C7 C8 1.497(5) .
C8 C9 1.396(5) .
C9 H9 0.9500 .
C9 C10 1.384(5) .
C10 H10 0.9500 .
C10 C11 1.389(6) .
C11 H11 0.9500 .
C11 C12 1.381(5) .
C12 C13 1.491(5) 2
C13 C12 1.491(5) 2
C14 C15 1.393(6) .
C14 C19 1.379(5) .
C15 H15 0.9500 .
C15 C16 1.376(6) .
C16 H16 0.9500 .
C16 C17 1.376(6) .
C17 H17 0.9500 .
C17 C18 1.381(6) .
C18 H18 0.9500 .
C18 C19 1.379(6) .
Zn2 N6 2.209(3) .
Zn2 N6 2.209(3) 2
Zn2 N8 2.054(3) .
Zn2 N8 2.054(3) 2
Zn2 N9 2.312(3) .
Zn2 N9 2.312(3) 2
S3 N6 1.708(3) .
S3 C20 1.774(4) .
S4 N9 1.710(3) .
S4 C38 1.768(4) .
N6 C26 1.291(5) .
N7 H7A 0.8800 .
N7 C25 1.418(5) .
N7 C26 1.350(5) .
N8 C27 1.332(4) .
N8 C31 1.336(5) .
N9 C32 1.280(5) .
N10 H10A 0.8800 .
N10 C32 1.362(5) .
N10 C33 1.405(5) .
C20 C21 1.386(6) .
C20 C25 1.386(5) .
C21 H21 0.9500 .
C21 C22 1.391(7) .
C22 H22 0.9500 .
C22 C23 1.368(8) .
C23 H23 0.9500 .
C23 C24 1.384(6) .
C24 H24 0.9500 .
C24 C25 1.379(6) .
C26 C27 1.495(5) .
C27 C28 1.386(5) .
C28 H28 0.9500 .
C28 C29 1.383(5) .
C29 H29 0.9500 .
C29 C30 1.378(6) .
C30 H30 0.9500 .
C30 C31 1.390(5) .
C31 C32 1.483(5) 2
C32 C31 1.483(5) 2
C33 C34 1.386(5) .
C33 C38 1.387(5) .
C34 H34 0.9500 .
C34 C35 1.375(6) .
C35 H35 0.9500 .
C35 C36 1.375(7) .
C36 H36 0.9500 .
C36 C37 1.387(6) .
C37 H37 0.9500 .
C37 C38 1.370(6) .
S22 O22A 1.453(8) .
S22 O22B 1.449(5) .
S22 O22C 1.440(5) .
S22 C22S 1.821(13) .
F22A C22S 1.322(8) .
F22B C22S 1.319(9) .
F22C C22S 1.315(9) .
S21 O21A 1.434(5) .
S21 O21B 1.451(8) .
S21 O21C 1.444(5) .
S21 C21S 1.825(12) .
F21A C21S 1.323(8) .
F21B C21S 1.317(9) .
F21C C21S 1.312(9) .
S11 O11 1.437(4) .
S11 O12 1.448(4) .
S11 O13 1.446(4) .
S11 C0AA 1.805(6) .
F11 C0AA 1.315(6) .
F12 C0AA 1.337(6) .
F13 C0AA 1.317(6) .
O1S H1S 0.8400 .
O1S C1S 1.305(7) .
C1S H1SA 0.9800 .
C1S H1SB 0.9800 .
C1S H1SC 0.9800 .
